data_1541749
loop_
_publ_author_name
'Tagai, T.'
'Joswig, W.'

_publ_section_title
;
 Untersuchungen der Kationenverteilung im Staurolith durch
 Neutronenbeugung bei 100K
;
_journal_name_full
;
Neues Jahrbuch fuer Mineralogie. Monatshefte (Band=Jahr) (1950-)
;
_journal_page_first 97
_journal_page_last 107
_journal_volume 1985
_journal_year 1985
_chemical_formula_sum 'Al17.56 Fe3.14 H3.44 Mg0.96 Mn0.06 O48 Si7.76 Ti0.12 Zn0.04'
_chemical_name_systematic
;
(Fe0.67 Al0.27 Ti0.03 Zn0.01)4 (Al4.12 Mg0.24)4 (Fe0.11 Mn0.03)2 (Si0.97 
Fe0.03)8 O44.56 (O H)3.44
;
_space_group_IT_number 12
_symmetry_space_group_name_Hall '-C 2y'
_symmetry_space_group_name_H-M 'C 1 2/m 1'
_cell_angle_alpha 90
_cell_angle_beta 90.1
_cell_angle_gamma 90
_cell_formula_units_Z 1
_cell_length_a 7.871
_cell_length_b 16.62399
_cell_length_c 5.656
_cell_volume 740.072
_citation_journal_id_ASTM NJMMAW
_cod_data_source_file Tagai_NJMMAW_1985_1974.cif
_cod_data_source_block H3.44Al17.56Fe3.14Mg0.96Mn0.06O48Si7.76Ti0.12Zn0.04
_cod_original_cell_volume 740.0719
_cod_original_formula_sum
;
H3.44 Al17.56 Fe3.14 Mg0.96 Mn0.06 O48 Si7.76 Ti0.12 Zn0.04
;
_cod_database_code 1541749

loop_
_symmetry_equiv_pos_as_xyz
x,y,z
-x,y,-z
-x,-y,-z
x,-y,z
x+1/2,y+1/2,z
-x+1/2,y+1/2,-z
-x+1/2,-y+1/2,-z
x+1/2,-y+1/2,z

loop_
_atom_site_label
_atom_site_type_symbol
_atom_site_fract_x
_atom_site_fract_y
_atom_site_fract_z
_atom_site_occupancy
_atom_site_U_iso_or_equiv
H2 H+1 0.128 0 0.449 0.48 0.0
Mn2 Mn+2 0.5 0 0.5 0.01 0.0
Al6 Al+3 0 0 0.5 0.43 0.0
Ti1 Ti+4 0.393 0 0.2506 0.03 0.0
Mn1 Mn+2 0.5 0 0 0.02 0.0
O7 O-2 0.5573 0.10008 0.25 1 0.0
O3 O-2 0.255 0.1615 0.0153 1 0.0
Mg5 Mg+2 0 0 0.5 0.09 0.0
Fe3 Fe+2 0.5 0 0 0.07 0.0
Al3 Al+3 0.5 0.1751 0.5 0.94 0.0
Fe1 Fe+2 0.393 0 0.2506 0.67 0.0
Mg2 Mg+2 0.5 0.1751 0.5 0.03 0.0
O5 O-2 0.0017 0.08901 0.2498 1 0.0
Mg1 Mg+2 0.5 0.1752 0 0.04 0.0
O4 O-2 0.2549 0.16141 0.4844 1 0.0
O6 O-2 0.0251 0.24925 0.2499 1 0.0
Al2 Al+3 0.5 0.1752 0 0.96 0.0
Si1 Si+4 0.1341 0.16616 0.2499 0.97 0.0
Al1 Al+3 0.393 0 0.2506 0.27 0.0
Mg4 Mg+2 0 0 0 0.13 0.0
O2 O-2 0.2347 0 0.5356 1 0.0
Fe2 Fe+2 0.1341 0.16616 0.2499 0.03 0.0
H1 H+1 0.129 0 0.068 0.38 0.0
Zn1 Zn+2 0.393 0 0.2506 0.01 0.0
Fe4 Fe+2 0.5 0 0.5 0.04 0.0
O1 O-2 0.2345 0 0.9663 1 0.0
Al4 Al+3 0.2633 0.4101 0.2503 0.88 0.0
Mg3 Mg+2 0.2633 0.4101 0.2503 0.03 0.0
Al5 Al+3 0 0 0 0.49 0.0
